data_7048185
loop_
_publ_author_name
'Zhou, Lei'
'Fan, Honghong'
'Zhou, Baolei'
'Cui, Zheng'
'Qin, Bowen'
'Zhang, Xiaoying'
'Li, Wenliang'
'Zhang, Jingping'

_publ_section_title
;
 Tetranuclear cobalt(ii)-isonicotinic acid frameworks: selective
 CO<sub>2</sub> capture, magnetic properties, and derived
 &quot;Co<sub>3</sub>O<sub>4</sub>&quot; exhibiting high performance in
 lithium ion batteries.
;
_journal_issue 1
_journal_name_full 'Dalton transactions (Cambridge, England : 2003)'
_journal_page_first 296
_journal_page_last 303
_journal_paper_doi 10.1039/c8dt04054k
_journal_volume 48
_journal_year 2018
_chemical_formula_moiety C32H29N5O17Co4
_chemical_formula_sum 'C64 H50 Co8 N10 O28'
_chemical_formula_weight 1878.58
_chemical_name_systematic penta(isonicotinato)-(acetato)-di(?3-hydroxo)-tetra-cobalt(ii)
_space_group_IT_number 2
_space_group_name_Hall '-P 1'
_space_group_name_H-M_alt 'P -1'
_symmetry_cell_setting triclinic
_symmetry_space_group_name_Hall '-P 1'
_symmetry_space_group_name_H-M 'P -1'
_atom_sites_solution_hydrogens geom
_atom_sites_solution_primary direct
_atom_sites_solution_secondary difmap
_audit_creation_method SHELXL-97
_audit_update_record
;
2018-04-20 deposited with the CCDC.
2018-11-19 downloaded from the CCDC.
;
_cell_angle_alpha 89.11
_cell_angle_beta 76.32
_cell_angle_gamma 89.97
_cell_formula_units_Z 2
_cell_length_a 13.262
_cell_length_b 18.495
_cell_length_c 22.258
_cell_measurement_reflns_used 7370
_cell_measurement_temperature 293(2)
_cell_measurement_theta_max 29.2878
_cell_measurement_theta_min 2.9155
_cell_volume 5303.914
_computing_cell_refinement CrysAlis
_computing_data_collection 'CrysAlis (Oxford Diffraction, 2006)'
_computing_data_reduction CrysAlis
_computing_structure_refinement 'SHELXL-97 (Sheldrick, 2008)'
_computing_structure_solution 'SHELXL-97 (Sheldrick, 2008)'
_diffrn_ambient_temperature 293(2)
_diffrn_detector_area_resol_mean 10.2375
_diffrn_measured_fraction_theta_full 0.993
_diffrn_measured_fraction_theta_max 0.993
_diffrn_measurement_device_type 'Xcalibur, Ruby, Gemini ultra'
_diffrn_measurement_method '\w scan'
_diffrn_radiation_monochromator graphite
_diffrn_radiation_source 'Enhance (Mo) X-ray Source'
_diffrn_radiation_type MoK\a
_diffrn_radiation_wavelength 0.71073
_diffrn_reflns_av_R_equivalents 0.0697
_diffrn_reflns_av_sigmaI/netI 0.1528
_diffrn_reflns_limit_h_max 16
_diffrn_reflns_limit_h_min -15
_diffrn_reflns_limit_k_max 16
_diffrn_reflns_limit_k_min -22
_diffrn_reflns_limit_l_max 27
_diffrn_reflns_limit_l_min -26
_diffrn_reflns_number 36089
_diffrn_reflns_theta_full 26.00
_diffrn_reflns_theta_max 26.00
_diffrn_reflns_theta_min 2.92
_exptl_absorpt_coefficient_mu 1.280
_exptl_absorpt_correction_T_max 0.690
_exptl_absorpt_correction_T_min 0.654
_exptl_absorpt_correction_type multi-scan
_exptl_absorpt_process_details
;
CrysAlisPro, Agilent Technologies,
Version 1.171.36.21 (release 14-08-2012 CrysAlis171 .NET)
(compiled Sep 14 2012,17:21:16)
Empirical absorption correction using spherical harmonics,
 implemented in SCALE3 ABSPACK scaling algorithm.
;
_exptl_crystal_colour red
_exptl_crystal_density_diffrn 1.176
_exptl_crystal_density_method 'not measured'
_exptl_crystal_description block
_exptl_crystal_F_000 1888
_exptl_crystal_recrystallization_method solvothermally
_exptl_crystal_size_max 0.34
_exptl_crystal_size_mid 0.31
_exptl_crystal_size_min 0.29
_refine_diff_density_max 1.367
_refine_diff_density_min -1.120
_refine_diff_density_rms 0.131
_refine_ls_extinction_method none
_refine_ls_goodness_of_fit_ref 0.943
_refine_ls_hydrogen_treatment mixed
_refine_ls_matrix_type full
_refine_ls_number_parameters 1005
_refine_ls_number_reflns 20720
_refine_ls_number_restraints 15
_refine_ls_restrained_S_all 0.944
_refine_ls_R_factor_all 0.1232
_refine_ls_R_factor_gt 0.0788
_refine_ls_shift/su_max 0.005
_refine_ls_shift/su_mean 0.000
_refine_ls_structure_factor_coef Fsqd
_refine_ls_weighting_details 'calc w=1/[\s^2^(Fo^2^)+(0.1003P)^2^+0.0000P] where P=(Fo^2^+2Fc^2^)/3'
_refine_ls_weighting_scheme calc
_refine_ls_wR_factor_gt 0.1945
_refine_ls_wR_factor_ref 0.2133
_reflns_number_gt 12046
_reflns_number_total 20864
_reflns_threshold_expression >2sigma(I)
_cod_data_source_file c8dt04054k2.cif
_cod_data_source_block p-1
_cod_depositor_comments
;
The following automatic conversions were performed:
data name '__computing_data_collection' replaced with
'_computing_data_collection'.

Automatic conversion script
Id: cif_correct_tags 4968 2017-02-21 14:55:21Z antanas 

 Adding full bibliography for 7048185--7048186.cif.
;
_cod_original_cell_volume 5303.9
_cod_database_code 7048185

loop_
_symmetry_equiv_pos_as_xyz
'x, y, z'
'-x, -y, -z'

loop_
_atom_site_label
_atom_site_type_symbol
_atom_site_fract_x
_atom_site_fract_y
_atom_site_fract_z
_atom_site_U_iso_or_equiv
_atom_site_adp_type
_atom_site_occupancy
_atom_site_symmetry_multiplicity
_atom_site_calc_flag
_atom_site_refinement_flags
Co1 Co 0.00038(5) 0.61172(3) 0.73261(3) 0.02245(16) Uani 1 1 d .
Co2 Co -0.11164(5) 0.64339(3) 0.62235(3) 0.02427(16) Uani 1 1 d .
Co3 Co 0.00626(5) 0.77102(3) 0.71073(3) 0.02235(16) Uani 1 1 d D
Co4 Co 0.21584(5) 0.71432(3) 0.62703(3) 0.02187(16) Uani 1 1 d .
Co5 Co 0.27739(5) 0.21600(3) 0.87696(3) 0.02252(16) Uani 1 1 d D
Co6 Co 0.47548(5) 0.27106(3) 0.78336(3) 0.02211(16) Uani 1 1 d D
Co7 Co 0.61191(5) 0.14329(3) 0.86593(3) 0.02533(17) Uani 1 1 d .
Co8 Co 0.47808(5) 0.11084(3) 0.76617(3) 0.02238(16) Uani 1 1 d D
C1 C 0.1977(5) 0.5234(3) 0.7296(3) 0.0385(15) Uani 1 1 d .
H1 H 0.2271 0.5562 0.6982 0.046 Uiso 1 1 calc R
C2 C 0.2584(5) 0.4685(3) 0.7438(2) 0.0388(15) Uani 1 1 d .
H2 H 0.3275 0.4650 0.7226 0.047 Uiso 1 1 calc R
C3 C 0.2169(4) 0.4188(3) 0.7895(2) 0.0259(12) Uani 1 1 d .
C4 C 0.1140(5) 0.4287(3) 0.8204(3) 0.0447(17) Uani 1 1 d .
H4 H 0.0824 0.3968 0.8519 0.054 Uiso 1 1 calc R
C5 C 0.0600(5) 0.4848(3) 0.8046(3) 0.0467(17) Uani 1 1 d .
H5 H -0.0080 0.4914 0.8269 0.056 Uiso 1 1 calc R
C6 C 0.2791(4) 0.3557(3) 0.8046(2) 0.0268(12) Uani 1 1 d .
C7 C 0.1174(4) 0.5744(2) 0.5977(2) 0.0251(12) Uani 1 1 d .
C8 C -0.1802(4) 0.5227(3) 0.7187(2) 0.0308(13) Uani 1 1 d .
C9 C -0.0588(4) 0.7083(3) 0.8414(2) 0.0308(13) Uani 1 1 d .
C10 C -0.2039(5) 0.5403(3) 0.5444(3) 0.0397(15) Uani 1 1 d .
H10 H -0.2589 0.5418 0.5792 0.048 Uiso 1 1 calc R
C11 C -0.2054(5) 0.4903(3) 0.4988(2) 0.0387(15) Uani 1 1 d .
H11 H -0.2614 0.4587 0.5030 0.046 Uiso 1 1 calc R
C12 C -0.1252(4) 0.4873(3) 0.4479(2) 0.0281(13) Uani 1 1 d .
C13 C -0.0458(4) 0.5374(3) 0.4398(2) 0.0263(12) Uani 1 1 d .
H13 H 0.0082 0.5383 0.4044 0.032 Uiso 1 1 calc R
C14 C -0.0505(4) 0.5865(3) 0.4871(2) 0.0305(13) Uani 1 1 d .
H14 H 0.0015 0.6214 0.4816 0.037 Uiso 1 1 calc R
C15 C -0.3276(4) 0.6841(3) 0.6748(3) 0.0452(17) Uani 1 1 d D
C16 C 0.0294(4) 0.7683(3) 0.5700(2) 0.0305(13) Uani 1 1 d .
C17 C 0.0524(7) 0.8306(4) 0.5233(3) 0.091(3) Uani 1 1 d .
H17A H 0.1199 0.8501 0.5221 0.136 Uiso 1 1 calc R
H17B H 0.0011 0.8676 0.5351 0.136 Uiso 1 1 calc R
H17C H 0.0507 0.8134 0.4830 0.136 Uiso 1 1 calc R
C18 C 0.2053(4) 0.8557(3) 0.6942(2) 0.0262(12) Uani 1 1 d .
C19 C 0.2645(5) 0.9186(3) 0.7110(2) 0.0339(14) Uani 1 1 d .
C20 C 0.3672(5) 0.9297(3) 0.6805(3) 0.0512(18) Uani 1 1 d .
H20 H 0.3996 0.8989 0.6492 0.061 Uiso 1 1 calc R
C21 C 0.4208(5) 0.9870(3) 0.6972(3) 0.0477(17) Uani 1 1 d .
H21 H 0.4884 0.9957 0.6746 0.057 Uiso 1 1 calc R
C22 C 0.2814(5) 1.0203(3) 0.7715(3) 0.0489(18) Uani 1 1 d .
H22 H 0.2508 1.0521 0.8024 0.059 Uiso 1 1 calc R
C23 C 0.2208(5) 0.9658(3) 0.7573(3) 0.0436(16) Uani 1 1 d .
H23 H 0.1517 0.9608 0.7785 0.052 Uiso 1 1 calc R
C24 C 0.2779(6) 0.7103(3) 0.4855(2) 0.0530(19) Uani 1 1 d .
H24 H 0.2242 0.6767 0.4926 0.064 Uiso 1 1 calc R
C25 C 0.3328(6) 0.7229(3) 0.4256(3) 0.059(2) Uani 1 1 d .
H25 H 0.3198 0.6946 0.3941 0.071 Uiso 1 1 calc R
C26 C 0.4057(4) 0.7761(3) 0.4119(2) 0.0310(14) Uani 1 1 d .
C27 C 0.4215(6) 0.8151(4) 0.4600(3) 0.066(2) Uani 1 1 d .
H27 H 0.4670 0.8542 0.4531 0.079 Uiso 1 1 calc R
C28 C 0.3681(5) 0.7955(3) 0.5204(2) 0.0494(18) Uani 1 1 d .
H28 H 0.3835 0.8206 0.5530 0.059 Uiso 1 1 calc R
C29 C 0.4358(6) 0.6543(4) 0.6087(3) 0.066(2) Uani 1 1 d .
H29 H 0.4219 0.6338 0.5735 0.079 Uiso 1 1 calc R
C30 C 0.5398(5) 0.6549(4) 0.6155(3) 0.062(2) Uani 1 1 d .
H30 H 0.5931 0.6368 0.5845 0.074 Uiso 1 1 calc R
C31 C 0.5607(4) 0.6819(3) 0.6671(3) 0.0433(16) Uani 1 1 d .
C32 C 0.4810(5) 0.7040(4) 0.7106(3) 0.063(2) Uani 1 1 d .
H32 H 0.4933 0.7204 0.7475 0.076 Uiso 1 1 calc R
C33 C 0.3785(5) 0.7039(4) 0.7034(3) 0.0512(16) Uani 1 1 d U
H33 H 0.3243 0.7192 0.7352 0.061 Uiso 1 1 calc R
C34 C 0.1056(5) 0.1857(4) 0.8201(3) 0.0486(18) Uani 1 1 d .
C35 C 0.1455(6) 0.1960(3) 1.0086(3) 0.055(2) Uani 1 1 d .
H35 H 0.1389 0.1498 0.9942 0.066 Uiso 1 1 calc R
C36 C 0.1031(7) 0.2094(3) 1.0701(3) 0.070(3) Uani 1 1 d .
H36 H 0.0749 0.1716 1.0968 0.084 Uiso 1 1 calc R
C37 C 0.1025(5) 0.2770(3) 1.0916(2) 0.0320(14) Uani 1 1 d .
C38 C 0.1391(7) 0.3295(4) 1.0482(3) 0.067(2) Uani 1 1 d .
H38 H 0.1332 0.3779 1.0593 0.080 Uiso 1 1 calc R
C39 C 0.1840(7) 0.3122(4) 0.9892(3) 0.070(3) Uani 1 1 d .
H39 H 0.2081 0.3499 0.9613 0.084 Uiso 1 1 calc R
C40 C 0.3800(4) 0.0769(3) 0.9073(2) 0.0252(12) Uani 1 1 d .
C41 C 0.3738(4) 0.0159(3) 0.9547(2) 0.0272(13) Uani 1 1 d .
C42 C 0.3020(5) 0.0203(3) 1.0117(3) 0.0482(18) Uani 1 1 d .
H42 H 0.2531 0.0572 1.0184 0.058 Uiso 1 1 calc R
C43 C 0.3033(5) -0.0294(3) 1.0575(3) 0.0521(19) Uani 1 1 d .
H43 H 0.2543 -0.0259 1.0949 0.063 Uiso 1 1 calc R
C44 C 0.4390(5) -0.0907(3) 0.9955(2) 0.0361(15) Uani 1 1 d .
H44 H 0.4840 -0.1299 0.9891 0.043 Uiso 1 1 calc R
C45 C 0.4425(4) -0.0411(3) 0.9474(2) 0.0321(14) Uani 1 1 d .
H45 H 0.4913 -0.0464 0.9101 0.039 Uiso 1 1 calc R
C46 C 0.6708(5) 0.3598(3) 0.7992(3) 0.0451(16) Uani 1 1 d .
H46 H 0.6764 0.3253 0.8290 0.054 Uiso 1 1 calc R
C47 C 0.7457(5) 0.4114(3) 0.7845(3) 0.0479(17) Uani 1 1 d .
H47 H 0.8008 0.4117 0.8037 0.058 Uiso 1 1 calc R
C48 C 0.7384(4) 0.4641(3) 0.7402(2) 0.0316(13) Uani 1 1 d .
C49 C 0.6556(4) 0.4622(3) 0.7137(3) 0.0411(16) Uani 1 1 d .
H49 H 0.6484 0.4971 0.6844 0.049 Uiso 1 1 calc R
C50 C 0.5816(5) 0.4072(3) 0.7312(3) 0.0464(17) Uani 1 1 d .
H50 H 0.5254 0.4064 0.7130 0.056 Uiso 1 1 calc R
C51 C 0.5361(4) 0.2103(3) 0.6544(2) 0.0263(12) Uani 1 1 d .
C52 C 0.4802(4) 0.2690(3) 0.9227(2) 0.0286(13) Uani 1 1 d .
C53 C 0.4636(8) 0.3257(5) 0.9679(4) 0.109(3) Uani 1 1 d .
H53A H 0.4513 0.3046 1.0087 0.164 Uiso 1 1 calc R
H53B H 0.4045 0.3539 0.9642 0.164 Uiso 1 1 calc R
H53C H 0.5239 0.3562 0.9608 0.164 Uiso 1 1 calc R
C54 C 0.8322(5) 0.1762(4) 0.7940(3) 0.056(2) Uani 1 1 d .
H54 H 0.8023 0.1726 0.7603 0.067 Uiso 1 1 calc R
C55 C 0.9422(5) 0.1754(4) 0.7843(3) 0.058(2) Uani 1 1 d .
H55 H 0.9830 0.1665 0.7450 0.069 Uiso 1 1 calc R
C56 C 0.9864(5) 0.1870(3) 0.8295(3) 0.0458(17) Uani 1 1 d .
C57 C 0.9267(6) 0.1966(5) 0.8868(3) 0.073(2) Uani 1 1 d .
H57 H 0.9567 0.2028 0.9201 0.088 Uiso 1 1 calc R
C58 C 0.8159(6) 0.1969(4) 0.8956(4) 0.062(2) Uani 1 1 d .
H58 H 0.7744 0.2079 0.9342 0.074 Uiso 1 1 calc R
C59 C 0.6671(5) 0.0232(3) 0.7718(2) 0.0328(14) Uani 1 1 d .
C60 C 0.7470(5) -0.0349(3) 0.7498(3) 0.0372(15) Uani 1 1 d .
C61 C 0.8318(5) -0.0372(3) 0.7737(3) 0.0493(17) Uani 1 1 d .
H61 H 0.8411 -0.0029 0.8021 0.059 Uiso 1 1 calc R
C62 C 0.9053(5) -0.0918(3) 0.7552(3) 0.0462(16) Uani 1 1 d .
H62 H 0.9646 -0.0918 0.7706 0.055 Uiso 1 1 calc R
C63 C 0.8108(5) -0.1407(3) 0.6938(3) 0.0467(17) Uani 1 1 d .
H63 H 0.8019 -0.1762 0.6663 0.056 Uiso 1 1 calc R
C64 C 0.7356(5) -0.0875(3) 0.7086(3) 0.0404(15) Uani 1 1 d .
H64 H 0.6785 -0.0873 0.6911 0.048 Uiso 1 1 calc R
N1 N 0.0994(4) 0.5316(2) 0.75848(18) 0.0280(11) Uani 1 1 d .
N2 N -0.1229(4) 0.5874(2) 0.53910(19) 0.0305(11) Uani 1 1 d .
N3 N 0.3812(4) 1.0305(2) 0.74371(18) 0.0287(11) Uani 1 1 d .
N4 N 0.2980(4) 0.7440(2) 0.53375(18) 0.0317(12) Uani 1 1 d .
N5 N 0.3595(4) 0.6813(2) 0.6499(2) 0.0368(12) Uani 1 1 d .
N6 N 0.1959(4) 0.2462(2) 0.96843(19) 0.0339(12) Uani 1 1 d .
N7 N 0.5880(4) 0.3554(2) 0.77297(18) 0.0302(11) Uani 1 1 d .
N8 N 0.7720(4) 0.1821(2) 0.8502(2) 0.0393(12) Uani 1 1 d .
N9 N 0.8941(4) -0.1439(2) 0.7163(2) 0.0306(11) Uani 1 1 d .
N10 N 0.3732(3) -0.0836(2) 1.0505(2) 0.0326(11) Uani 1 1 d .
O1 O 0.1174(3) 0.68816(16) 0.71030(14) 0.0205(8) Uani 1 1 d D
H1A H 0.144(3) 0.701(2) 0.7372(17) 0.031 Uiso 1 1 d D
O2 O -0.0924(3) 0.68887(16) 0.70073(14) 0.0213(8) Uani 1 1 d D
H2A H -0.154(3) 0.685(3) 0.725(2) 0.032 Uiso 1 1 d D
O3 O 0.3661(2) 0.18831(16) 0.79213(14) 0.0207(8) Uani 1 1 d D
H3A H 0.330(2) 0.2004(18) 0.7690(13) 0.031 Uiso 1 1 d D
O4 O 0.5782(3) 0.18945(17) 0.78952(15) 0.0235(8) Uani 1 1 d D
H4A H 0.634(3) 0.188(3) 0.765(2) 0.035 Uiso 1 1 d D
O5 O 0.3686(3) 0.34903(17) 0.77404(16) 0.0312(9) Uani 1 1 d .
O6 O 0.2316(3) 0.31582(18) 0.84858(15) 0.0317(9) Uani 1 1 d .
O7 O 0.1966(3) 0.61343(18) 0.59142(15) 0.0322(9) Uani 1 1 d .
O8 O 0.0313(3) 0.58146(18) 0.63590(15) 0.0289(9) Uani 1 1 d .
O9 O -0.1184(3) 0.53477(19) 0.75215(17) 0.0355(10) Uani 1 1 d .
O10 O -0.1852(3) 0.55482(19) 0.67041(17) 0.0391(10) Uani 1 1 d .
O11 O -0.0449(3) 0.64347(18) 0.82514(15) 0.0385(11) Uani 1 1 d .
O12 O -0.0412(3) 0.76421(19) 0.80719(15) 0.0362(10) Uani 1 1 d .
O13 O -0.0369(3) 0.7219(2) 0.56246(16) 0.0400(10) Uani 1 1 d .
O14 O 0.0736(3) 0.7687(2) 0.61321(15) 0.0308(9) Uani 1 1 d .
O15 O -0.2590(3) 0.6835(2) 0.62619(18) 0.0418(11) Uani 1 1 d .
O16 O -0.3129(3) 0.6899(3) 0.72742(19) 0.0593(14) Uani 1 1 d .
O17 O 0.2546(3) 0.81514(18) 0.65293(16) 0.0334(10) Uani 1 1 d .
O18 O 0.1122(3) 0.84917(18) 0.72222(17) 0.0355(10) Uani 1 1 d .
O19 O 0.1375(3) 0.1731(2) 0.86578(18) 0.0459(11) Uani 1 1 d .
O20 O 0.1585(4) 0.1968(3) 0.7672(2) 0.0737(16) Uani 1 1 d .
O21 O 0.4235(3) 0.27164(19) 0.88374(15) 0.0304(9) Uani 1 1 d .
O22 O 0.5470(3) 0.2239(2) 0.92398(16) 0.0415(11) Uani 1 1 d .
O23 O 0.3089(3) 0.1194(2) 0.91680(15) 0.0370(10) Uani 1 1 d .
O24 O 0.4612(3) 0.07833(19) 0.86326(14) 0.0290(9) Uani 1 1 d .
O25 O 0.5168(3) 0.14502(19) 0.67175(15) 0.0334(10) Uani 1 1 d .
O26 O 0.5202(3) 0.26393(19) 0.68679(15) 0.0355(10) Uani 1 1 d .
O27 O 0.6788(3) 0.05584(19) 0.81687(17) 0.0369(10) Uani 1 1 d .
O28 O 0.5980(3) 0.03447(19) 0.74201(17) 0.0396(10) Uani 1 1 d .

loop_
_atom_site_aniso_label
_atom_site_aniso_U_11
_atom_site_aniso_U_22
_atom_site_aniso_U_33
_atom_site_aniso_U_23
_atom_site_aniso_U_13
_atom_site_aniso_U_12
Co1 0.0201(4) 0.0201(3) 0.0261(3) -0.0002(2) -0.0034(3) 0.0007(3)
Co2 0.0168(4) 0.0261(3) 0.0299(3) -0.0021(3) -0.0054(3) -0.0023(3)
Co3 0.0183(4) 0.0203(3) 0.0266(3) -0.0028(3) -0.0015(3) 0.0013(3)
Co4 0.0153(3) 0.0267(3) 0.0222(3) -0.0042(3) -0.0014(3) -0.0030(3)
Co5 0.0157(3) 0.0270(3) 0.0232(3) 0.0028(3) -0.0014(3) 0.0047(3)
Co6 0.0173(4) 0.0202(3) 0.0266(3) 0.0018(2) -0.0008(3) 0.0008(3)
Co7 0.0170(4) 0.0261(3) 0.0336(4) 0.0011(3) -0.0074(3) 0.0053(3)
Co8 0.0206(4) 0.0205(3) 0.0256(3) -0.0013(2) -0.0045(3) -0.0002(3)
C1 0.039(4) 0.030(3) 0.044(3) 0.013(2) -0.007(3) 0.002(3)
C2 0.026(3) 0.051(3) 0.034(3) 0.005(3) 0.004(3) 0.006(3)
C3 0.025(3) 0.025(3) 0.026(3) 0.007(2) -0.004(2) 0.003(2)
C4 0.029(3) 0.044(3) 0.049(3) 0.023(3) 0.013(3) 0.018(3)
C5 0.032(4) 0.056(4) 0.043(3) 0.027(3) 0.006(3) 0.018(3)
C6 0.025(3) 0.026(3) 0.035(3) 0.000(2) -0.016(2) 0.006(2)
C7 0.033(3) 0.019(2) 0.026(2) -0.0017(19) -0.014(2) 0.004(2)
C8 0.018(3) 0.028(3) 0.043(3) 0.001(2) -0.001(2) -0.009(2)
C9 0.031(3) 0.034(3) 0.030(3) -0.007(2) -0.012(2) -0.003(2)
C10 0.021(3) 0.050(3) 0.044(3) -0.018(3) 0.002(3) -0.008(3)
C11 0.025(3) 0.046(3) 0.046(3) -0.017(3) -0.007(3) -0.005(3)
C12 0.021(3) 0.036(3) 0.028(3) -0.010(2) -0.005(2) 0.003(2)
C13 0.015(3) 0.031(3) 0.031(3) -0.003(2) -0.004(2) -0.002(2)
C14 0.028(3) 0.033(3) 0.031(3) 0.003(2) -0.008(2) -0.010(2)
C15 0.031(3) 0.056(4) 0.048(3) -0.015(3) -0.007(3) -0.005(3)
C16 0.024(3) 0.035(3) 0.033(3) 0.005(2) -0.007(2) 0.000(2)
C17 0.123(7) 0.090(5) 0.078(4) 0.045(4) -0.064(5) -0.044(5)
C18 0.020(3) 0.024(2) 0.031(3) -0.006(2) 0.001(2) -0.008(2)
C19 0.034(3) 0.027(3) 0.042(3) -0.007(2) -0.011(3) -0.009(2)
C20 0.030(4) 0.046(3) 0.066(4) -0.036(3) 0.017(3) -0.012(3)
C21 0.023(3) 0.059(4) 0.054(4) -0.026(3) 0.006(3) -0.013(3)
C22 0.043(4) 0.044(3) 0.054(4) -0.020(3) 0.000(3) -0.009(3)
C23 0.022(3) 0.048(3) 0.053(4) -0.022(3) 0.009(3) -0.008(3)
C24 0.066(5) 0.063(4) 0.026(3) 0.003(3) -0.004(3) -0.034(3)
C25 0.092(6) 0.058(4) 0.027(3) -0.005(3) -0.010(3) -0.034(4)
C26 0.030(3) 0.029(3) 0.032(3) 0.003(2) -0.004(2) 0.003(2)
C27 0.086(5) 0.064(4) 0.039(3) -0.011(3) 0.004(4) -0.046(4)
C28 0.053(4) 0.069(4) 0.020(3) -0.010(3) 0.004(3) -0.031(3)
C29 0.070(5) 0.062(4) 0.076(4) -0.016(3) -0.039(4) -0.003(4)
C30 0.032(4) 0.107(5) 0.048(4) -0.034(4) -0.007(3) 0.019(4)
C31 0.030(3) 0.037(3) 0.060(4) -0.014(3) -0.002(3) 0.005(3)
C32 0.017(3) 0.120(6) 0.056(4) -0.013(4) -0.014(3) 0.007(4)
C33 0.031(3) 0.072(3) 0.060(3) -0.004(2) -0.029(2) 0.006(2)
C34 0.023(3) 0.070(4) 0.044(4) 0.005(3) 0.010(3) -0.009(3)
C35 0.071(5) 0.045(4) 0.041(4) -0.001(3) 0.005(4) 0.005(4)
C36 0.115(7) 0.040(4) 0.043(4) 0.010(3) 0.006(4) 0.010(4)
C37 0.036(3) 0.030(3) 0.028(3) 0.001(2) -0.004(2) 0.002(2)
C38 0.104(7) 0.046(4) 0.034(3) 0.001(3) 0.017(4) 0.027(4)
C39 0.104(7) 0.047(4) 0.040(4) 0.002(3) 0.018(4) 0.024(4)
C40 0.019(3) 0.028(3) 0.028(3) 0.000(2) -0.004(2) 0.005(2)
C41 0.020(3) 0.029(3) 0.031(3) 0.008(2) -0.003(2) 0.001(2)
C42 0.028(3) 0.050(4) 0.057(4) 0.018(3) 0.008(3) 0.017(3)
C43 0.043(4) 0.059(4) 0.045(3) 0.021(3) 0.007(3) 0.022(3)
C44 0.036(3) 0.033(3) 0.037(3) -0.002(2) -0.005(3) 0.011(3)
C45 0.027(3) 0.036(3) 0.032(3) -0.001(2) -0.005(2) 0.010(2)
C46 0.038(4) 0.036(3) 0.062(4) 0.019(3) -0.015(3) -0.011(3)
C47 0.041(4) 0.056(4) 0.051(3) 0.013(3) -0.020(3) -0.018(3)
C48 0.024(3) 0.031(3) 0.043(3) 0.003(2) -0.016(2) -0.010(2)
C49 0.021(3) 0.040(3) 0.061(4) 0.020(3) -0.009(3) -0.010(3)
C50 0.030(3) 0.039(3) 0.073(4) 0.026(3) -0.017(3) -0.012(3)
C51 0.024(3) 0.029(3) 0.025(3) 0.004(2) -0.004(2) -0.004(2)
C52 0.024(3) 0.027(3) 0.033(3) 0.002(2) -0.004(2) 0.010(2)
C53 0.110(7) 0.121(6) 0.116(6) -0.078(5) -0.060(5) 0.042(6)
C54 0.012(3) 0.099(5) 0.055(4) 0.004(4) -0.003(3) -0.017(3)
C55 0.022(3) 0.101(5) 0.051(4) 0.007(4) -0.010(3) -0.015(4)
C56 0.029(3) 0.050(4) 0.060(4) -0.010(3) -0.014(3) -0.001(3)
C57 0.040(4) 0.132(7) 0.051(4) -0.013(4) -0.018(3) -0.023(4)
C58 0.036(4) 0.064(4) 0.085(5) -0.016(4) -0.014(4) -0.009(3)
C59 0.026(3) 0.029(3) 0.038(3) -0.002(2) 0.003(3) 0.004(2)
C60 0.026(3) 0.030(3) 0.051(3) -0.001(2) 0.000(3) 0.001(2)
C61 0.033(4) 0.045(3) 0.069(4) -0.033(3) -0.008(3) 0.012(3)
C62 0.026(3) 0.045(3) 0.073(4) -0.021(3) -0.020(3) 0.011(3)
C63 0.054(4) 0.038(3) 0.056(3) -0.015(3) -0.026(3) 0.008(3)
C64 0.024(3) 0.043(3) 0.060(3) -0.017(3) -0.020(3) 0.014(3)
N1 0.025(3) 0.027(2) 0.028(2) 0.0050(17) 0.000(2) 0.0031(19)
N2 0.029(3) 0.029(2) 0.035(2) -0.0084(18) -0.009(2) 0.004(2)
N3 0.033(3) 0.026(2) 0.030(2) -0.0044(17) -0.012(2) -0.0025(19)
N4 0.042(3) 0.024(2) 0.024(2) -0.0016(17) 0.002(2) -0.006(2)
N5 0.012(2) 0.043(3) 0.052(3) -0.004(2) -0.002(2) 0.011(2)
N6 0.040(3) 0.026(2) 0.030(2) 0.0026(18) 0.002(2) -0.003(2)
N7 0.027(3) 0.035(2) 0.030(2) 0.0053(18) -0.010(2) -0.002(2)
N8 0.028(3) 0.042(3) 0.053(3) 0.003(2) -0.021(2) -0.003(2)
N9 0.027(3) 0.018(2) 0.048(3) -0.0073(18) -0.010(2) 0.0078(18)
N10 0.019(2) 0.036(2) 0.043(3) 0.0088(19) -0.006(2) 0.003(2)
O1 0.0197(18) 0.0177(16) 0.0257(16) -0.0001(12) -0.0086(14) -0.0001(14)
O2 0.0148(17) 0.0241(17) 0.0240(17) -0.0019(13) -0.0026(14) -0.0028(14)
O3 0.0104(16) 0.0253(17) 0.0268(17) 0.0009(13) -0.0054(14) -0.0032(13)
O4 0.0113(18) 0.0214(17) 0.0347(19) 0.0007(14) 0.0008(15) -0.0003(14)
O5 0.0164(19) 0.0253(18) 0.046(2) 0.0140(15) 0.0041(17) 0.0058(15)
O6 0.023(2) 0.0344(19) 0.0336(19) 0.0119(15) 0.0009(16) 0.0111(16)
O7 0.030(2) 0.0338(19) 0.0317(18) -0.0088(15) -0.0037(17) -0.0082(17)
O8 0.0182(19) 0.0355(19) 0.0292(18) -0.0118(15) 0.0027(16) -0.0034(16)
O9 0.024(2) 0.033(2) 0.050(2) 0.0138(16) -0.0094(18) -0.0102(16)
O10 0.036(2) 0.038(2) 0.046(2) 0.0096(17) -0.0139(19) -0.0197(18)
O11 0.051(3) 0.0288(19) 0.0297(19) -0.0078(15) 0.0017(19) 0.0114(18)
O12 0.045(3) 0.033(2) 0.0256(18) -0.0013(15) 0.0014(18) -0.0039(18)
O13 0.047(2) 0.044(2) 0.0332(19) 0.0011(16) -0.0187(18) -0.0183(19)
O14 0.0137(18) 0.054(2) 0.0246(17) -0.0027(15) -0.0051(15) 0.0012(17)
O15 0.017(2) 0.056(2) 0.052(2) -0.0064(19) -0.0089(19) 0.0080(19)
O16 0.013(2) 0.116(4) 0.047(2) -0.013(2) -0.001(2) 0.010(2)
O17 0.028(2) 0.0298(19) 0.039(2) -0.0163(15) 0.0003(17) -0.0099(16)
O18 0.019(2) 0.0226(18) 0.060(2) -0.0118(16) 0.0022(18) -0.0046(15)
O19 0.020(2) 0.069(3) 0.050(2) 0.005(2) -0.0121(19) -0.004(2)
O20 0.035(3) 0.128(4) 0.061(3) 0.012(3) -0.019(2) -0.022(3)
O21 0.0170(19) 0.050(2) 0.0242(17) 0.0011(15) -0.0044(16) 0.0038(17)
O22 0.051(3) 0.040(2) 0.040(2) -0.0072(16) -0.0231(19) 0.011(2)
O23 0.033(2) 0.045(2) 0.0254(18) 0.0113(16) 0.0084(17) 0.0167(19)
O24 0.023(2) 0.042(2) 0.0185(17) 0.0036(14) 0.0026(15) 0.0046(16)
O25 0.035(2) 0.037(2) 0.0254(18) 0.0011(15) -0.0017(17) -0.0022(17)
O26 0.046(3) 0.032(2) 0.0251(18) -0.0028(15) -0.0007(18) 0.0016(18)
O27 0.022(2) 0.040(2) 0.050(2) -0.0128(17) -0.0098(18) 0.0173(17)
O28 0.031(2) 0.035(2) 0.056(2) -0.0127(17) -0.0160(19) 0.0157(17)

loop_
_atom_type_symbol
_atom_type_description
_atom_type_scat_dispersion_real
_atom_type_scat_dispersion_imag
_atom_type_scat_source
C C 0.0033 0.0016 'International Tables Vol C Tables 4.2.6.8 and 6.1.1.4'
H H 0.0000 0.0000 'International Tables Vol C Tables 4.2.6.8 and 6.1.1.4'
N N 0.0061 0.0033 'International Tables Vol C Tables 4.2.6.8 and 6.1.1.4'
O O 0.0106 0.0060 'International Tables Vol C Tables 4.2.6.8 and 6.1.1.4'
Co Co 0.3494 0.9721 'International Tables Vol C Tables 4.2.6.8 and 6.1.1.4'

loop_
_geom_angle_atom_site_label_1
_geom_angle_atom_site_label_2
_geom_angle_atom_site_label_3
_geom_angle
_geom_angle_site_symmetry_1
_geom_angle_site_symmetry_3
O1 Co1 O9 178.10(14) . .
O1 Co1 O11 93.39(14) . .
O9 Co1 O11 88.24(15) . .
O1 Co1 O2 85.81(13) . .
O9 Co1 O2 93.10(14) . .
O11 Co1 O2 94.49(14) . .
O1 Co1 N1 93.42(15) . .
O9 Co1 N1 87.56(16) . .
O11 Co1 N1 89.43(15) . .
O2 Co1 N1 176.04(14) . .
O1 Co1 O8 89.58(12) . .
O9 Co1 O8 88.71(14) . .
O11 Co1 O8 174.15(16) . .
O2 Co1 O8 80.69(13) . .
N1 Co1 O8 95.42(14) . .
O2 Co2 O13 96.95(13) . .
O2 Co2 O10 91.79(14) . .
O13 Co2 O10 171.01(15) . .
O2 Co2 O15 96.93(15) . .
O13 Co2 O15 94.74(17) . .
O10 Co2 O15 86.25(16) . .
O2 Co2 N2 175.12(15) . .
O13 Co2 N2 84.71(15) . .
O10 Co2 N2 86.41(15) . .
O15 Co2 N2 87.49(17) . .
O2 Co2 O8 79.79(13) . .
O13 Co2 O8 98.37(15) . .
O10 Co2 O8 81.07(14) . .
O15 Co2 O8 166.77(14) . .
N2 Co2 O8 95.44(14) . .
O2 Co3 O18 176.40(14) . .
O2 Co3 O12 91.92(14) . .
O18 Co3 O12 87.29(15) . .
O2 Co3 O1 85.62(13) . .
O18 Co3 O1 90.88(14) . .
O12 Co3 O1 90.72(14) . .
O2 Co3 O14 89.27(13) . .
O18 Co3 O14 91.01(14) . .
O12 Co3 O14 171.72(15) . .
O1 Co3 O14 81.21(13) . .
O2 Co3 N9 95.70(15) . 1_465
O18 Co3 N9 87.75(16) . 1_465
O12 Co3 N9 86.41(16) . 1_465
O1 Co3 N9 176.87(14) . 1_465
O14 Co3 N9 101.62(15) . 1_465
O1 Co4 O17 95.57(13) . .
O1 Co4 O7 91.97(13) . .
O17 Co4 O7 171.82(14) . .
O1 Co4 N4 170.98(17) . .
O17 Co4 N4 87.08(15) . .
O7 Co4 N4 85.95(14) . .
O1 Co4 N5 97.67(15) . .
O17 Co4 N5 83.99(17) . .
O7 Co4 N5 91.87(17) . .
N4 Co4 N5 91.17(18) . .
O1 Co4 O14 81.07(13) . .
O17 Co4 O14 84.59(15) . .
O7 Co4 O14 99.76(15) . .
N4 Co4 O14 90.62(16) . .
N5 Co4 O14 168.34(16) . .
O3 Co5 O23 92.23(13) . .
O3 Co5 O6 95.65(13) . .
O23 Co5 O6 172.07(13) . .
O3 Co5 O19 97.01(14) . .
O23 Co5 O19 89.93(17) . .
O6 Co5 O19 88.26(16) . .
O3 Co5 N6 175.30(17) . .
O23 Co5 N6 86.34(15) . .
O6 Co5 N6 85.86(15) . .
O19 Co5 N6 87.47(17) . .
O3 Co5 O21 82.30(12) . .
O23 Co5 O21 95.78(15) . .
O6 Co5 O21 86.14(14) . .
O19 Co5 O21 174.26(15) . .
N6 Co5 O21 93.38(16) . .
O4 Co6 O5 176.66(15) . .
O4 Co6 O3 85.07(13) . .
O5 Co6 O3 92.35(14) . .
O4 Co6 O26 88.83(14) . .
O5 Co6 O26 89.21(14) . .
O3 Co6 O26 93.45(14) . .
O4 Co6 N7 94.85(15) . .
O5 Co6 N7 87.70(16) . .
O3 Co6 N7 179.17(14) . .
O26 Co6 N7 85.72(15) . .
O4 Co6 O21 90.03(13) . .
O5 Co6 O21 91.76(14) . .
O3 Co6 O21 82.80(13) . .
O26 Co6 O21 176.17(14) . .
N7 Co6 O21 98.03(15) . .
O4 Co7 O22 94.90(14) . .
O4 Co7 O27 91.82(14) . .
O22 Co7 O27 173.21(15) . .
O4 Co7 N8 97.49(16) . .
O22 Co7 N8 96.21(18) . .
O27 Co7 N8 83.86(17) . .
O4 Co7 N10 171.26(16) . 2_657
O22 Co7 N10 86.26(16) . 2_657
O27 Co7 N10 86.95(16) . 2_657
N8 Co7 N10 90.99(17) . 2_657
O4 Co7 O24 80.23(12) . .
O22 Co7 O24 99.28(15) . .
O27 Co7 O24 80.88(14) . .
N8 Co7 O24 164.48(15) . .
N10 Co7 O24 91.03(14) 2_657 .
O3 Co8 O28 176.94(15) . .
O3 Co8 N3 97.10(15) . 1_545
O28 Co8 N3 85.82(16) . 1_545
O3 Co8 O4 84.28(13) . .
O28 Co8 O4 92.79(14) . .
N3 Co8 O4 178.40(15) 1_545 .
O3 Co8 O25 94.00(13) . .
O28 Co8 O25 86.93(15) . .
N3 Co8 O25 89.08(15) 1_545 .
O4 Co8 O25 91.64(13) . .
O3 Co8 O24 90.34(13) . .
O28 Co8 O24 88.40(14) . .
N3 Co8 O24 97.12(15) 1_545 .
O4 Co8 O24 82.03(13) . .
O25 Co8 O24 171.95(15) . .
N1 C1 C2 122.8(5) . .
C1 C2 C3 120.0(5) . .
C2 C3 C4 116.6(5) . .
C2 C3 C6 121.8(5) . .
C4 C3 C6 121.5(4) . .
C5 C4 C3 119.9(5) . .
N1 C5 C4 123.3(6) . .
O5 C6 O6 127.4(5) . .
O5 C6 C3 118.0(4) . .
O6 C6 C3 114.6(4) . .
O7 C7 O8 127.7(4) . .
O7 C7 C12 116.0(4) . 2_566
O8 C7 C12 116.3(4) . 2_566
O10 C8 O9 127.3(5) . .
O10 C8 C48 115.2(5) . 1_455
O9 C8 C48 117.4(5) . 1_455
O11 C9 O12 127.4(5) . .
O11 C9 C37 118.0(4) . 2_567
O12 C9 C37 114.6(4) . 2_567
N2 C10 C11 121.0(5) . .
C12 C11 C10 120.0(5) . .
C11 C12 C13 119.8(5) . .
C11 C12 C7 120.6(5) . 2_566
C13 C12 C7 119.4(4) . 2_566
C12 C13 C14 116.7(5) . .
N2 C14 C13 125.1(5) . .
O15 C15 O16 125.6(5) . .
O15 C15 C31 115.6(5) . 1_455
O16 C15 C31 118.7(5) . 1_455
O14 C16 O13 125.7(5) . .
O14 C16 C17 117.5(5) . .
O13 C16 C17 116.7(5) . .
O18 C18 O17 126.4(5) . .
O18 C18 C19 117.3(4) . .
O17 C18 C19 116.3(5) . .
C23 C19 C20 117.8(5) . .
C23 C19 C18 122.3(5) . .
C20 C19 C18 119.9(5) . .
C21 C20 C19 119.2(5) . .
N3 C21 C20 123.5(6) . .
N3 C22 C23 124.2(5) . .
C22 C23 C19 118.7(6) . .
N4 C24 C25 123.2(6) . .
C26 C25 C24 120.9(6) . .
C27 C26 C25 116.7(5) . .
C27 C26 C51 123.3(5) . 2_666
C25 C26 C51 120.0(5) . 2_666
C26 C27 C28 119.0(6) . .
N4 C28 C27 124.2(5) . .
N5 C29 C30 122.1(6) . .
C31 C30 C29 119.8(6) . .
C32 C31 C30 117.2(6) . .
C32 C31 C15 122.4(6) . 1_655
C30 C31 C15 120.4(5) . 1_655
C31 C32 C33 122.8(6) . .
N5 C33 C32 119.4(6) . .
O19 C34 O20 126.7(6) . .
O19 C34 C56 116.1(5) . 1_455
O20 C34 C56 117.3(6) . 1_455
N6 C35 C36 123.5(6) . .
C37 C36 C35 120.1(6) . .
C36 C37 C38 115.6(5) . .
C36 C37 C9 120.4(5) . 2_567
C38 C37 C9 123.9(5) . 2_567
C39 C38 C37 120.9(6) . .
N6 C39 C38 124.6(6) . .
O23 C40 O24 127.6(5) . .
O23 C40 C41 116.3(4) . .
O24 C40 C41 116.0(4) . .
C45 C41 C42 116.8(5) . .
C45 C41 C40 123.5(4) . .
C42 C41 C40 119.4(5) . .
C43 C42 C41 120.2(5) . .
N10 C43 C42 122.4(5) . .
N10 C44 C45 121.9(5) . .
C41 C45 C44 120.3(5) . .
C47 C46 N7 124.2(5) . .
C46 C47 C48 118.8(6) . .
C49 C48 C47 118.7(5) . .
C49 C48 C8 118.1(5) . 1_655
C47 C48 C8 123.2(5) . 1_655
C48 C49 C50 119.0(5) . .
N7 C50 C49 123.1(6) . .
O26 C51 O25 127.0(4) . .
O26 C51 C26 115.4(4) . 2_666
O25 C51 C26 117.4(4) . 2_666
O22 C52 O21 125.6(5) . .
O22 C52 C53 118.6(6) . .
O21 C52 C53 115.8(6) . .
N8 C54 C55 120.8(6) . .
C56 C55 C54 121.0(6) . .
C55 C56 C57 119.2(7) . .
C55 C56 C34 121.8(6) . 1_655
C57 C56 C34 118.9(6) . 1_655
C56 C57 C58 118.9(7) . .
N8 C58 C57 121.3(7) . .
O27 C59 O28 126.9(5) . .
O27 C59 C60 114.5(5) . .
O28 C59 C60 118.6(5) . .
C61 C60 C64 118.4(5) . .
C61 C60 C59 118.2(5) . .
C64 C60 C59 123.4(6) . .
C60 C61 C62 119.1(6) . .
N9 C62 C61 123.0(6) . .
N9 C63 C64 123.8(5) . .
C60 C64 C63 119.0(6) . .
C1 N1 C5 117.3(5) . .
C1 N1 Co1 123.4(3) . .
C5 N1 Co1 119.3(4) . .
C14 N2 C10 117.1(4) . .
C14 N2 Co2 125.3(4) . .
C10 N2 Co2 116.7(3) . .
C21 N3 C22 116.4(5) . .
C21 N3 Co8 118.2(4) . 1_565
C22 N3 Co8 125.4(4) . 1_565
C28 N4 C24 115.5(4) . .
C28 N4 Co4 123.9(3) . .
C24 N4 Co4 120.6(4) . .
C29 N5 C33 118.4(6) . .
C29 N5 Co4 121.6(5) . .
C33 N5 Co4 118.4(4) . .
C39 N6 C35 113.9(5) . .
C39 N6 Co5 125.7(4) . .
C35 N6 Co5 120.2(4) . .
C50 N7 C46 116.1(5) . .
C50 N7 Co6 115.5(4) . .
C46 N7 Co6 128.1(3) . .
C58 N8 C54 118.2(6) . .
C58 N8 Co7 122.6(4) . .
C54 N8 Co7 117.8(4) . .
C63 N9 C62 116.8(5) . .
C63 N9 Co3 129.6(4) . 1_645
C62 N9 Co3 113.0(4) . 1_645
C44 N10 C43 118.2(5) . .
C44 N10 Co7 123.5(4) . 2_657
C43 N10 Co7 117.5(4) . 2_657
Co4 O1 Co1 130.56(16) . .
Co4 O1 Co3 97.86(12) . .
Co1 O1 Co3 90.54(13) . .
Co2 O2 Co3 128.81(15) . .
Co2 O2 Co1 101.85(13) . .
Co3 O2 Co1 91.36(14) . .
Co5 O3 Co8 131.68(16) . .
Co5 O3 Co6 97.36(13) . .
Co8 O3 Co6 92.68(13) . .
Co7 O4 Co6 129.31(16) . .
Co7 O4 Co8 101.45(13) . .
Co6 O4 Co8 91.49(14) . .
C6 O5 Co6 128.1(3) . .
C6 O6 Co5 128.0(3) . .
C7 O7 Co4 130.7(3) . .
C7 O8 Co1 128.9(3) . .
C7 O8 Co2 127.8(3) . .
Co1 O8 Co2 91.52(12) . .
C8 O9 Co1 124.8(3) . .
C8 O10 Co2 134.8(4) . .
C9 O11 Co1 123.6(3) . .
C9 O12 Co3 128.5(3) . .
C16 O13 Co2 129.3(3) . .
C16 O14 Co3 128.8(3) . .
C16 O14 Co4 132.3(3) . .
Co3 O14 Co4 92.30(13) . .
C15 O15 Co2 122.3(4) . .
C18 O17 Co4 129.6(3) . .
C18 O18 Co3 128.2(3) . .
C34 O19 Co5 121.9(4) . .
C52 O21 Co6 127.1(3) . .
C52 O21 Co5 133.9(3) . .
Co6 O21 Co5 89.43(13) . .
C52 O22 Co7 133.6(4) . .
C40 O23 Co5 135.5(3) . .
C40 O24 Co8 129.2(3) . .
C40 O24 Co7 123.8(3) . .
Co8 O24 Co7 90.16(12) . .
C51 O25 Co8 123.5(3) . .
C51 O26 Co6 129.5(3) . .
C59 O27 Co7 136.1(4) . .
C59 O28 Co8 124.6(3) . .

loop_
_geom_bond_atom_site_label_1
_geom_bond_atom_site_label_2
_geom_bond_distance
_geom_bond_site_symmetry_2
Co1 O1 2.066(3) .
Co1 O9 2.087(4) .
Co1 O11 2.097(3) .
Co1 O2 2.106(3) .
Co1 N1 2.141(4) .
Co1 O8 2.176(3) .
Co2 O2 2.018(3) .
Co2 O13 2.046(4) .
Co2 O10 2.057(4) .
Co2 O15 2.074(4) .
Co2 N2 2.172(4) .
Co2 O8 2.292(4) .
Co3 O2 2.055(3) .
Co3 O18 2.077(4) .
Co3 O12 2.091(3) .
Co3 O1 2.124(3) .
Co3 O14 2.144(3) .
Co3 N9 2.149(4) 1_465
Co4 O1 2.050(3) .
Co4 O17 2.061(3) .
Co4 O7 2.078(3) .
Co4 N4 2.166(4) .
Co4 N5 2.170(5) .
Co4 O14 2.219(4) .
Co5 O3 2.047(3) .
Co5 O23 2.068(4) .
Co5 O6 2.078(3) .
Co5 O19 2.088(4) .
Co5 N6 2.149(4) .
Co5 O21 2.233(4) .
Co6 O4 2.057(3) .
Co6 O5 2.063(3) .
Co6 O3 2.085(3) .
Co6 O26 2.096(3) .
Co6 N7 2.132(4) .
Co6 O21 2.177(3) .
Co7 O4 2.033(3) .
Co7 O22 2.040(4) .
Co7 O27 2.047(3) .
Co7 N8 2.188(5) .
Co7 N10 2.198(4) 2_657
Co7 O24 2.346(4) .
Co8 O3 2.052(3) .
Co8 O28 2.105(4) .
Co8 N3 2.106(4) 1_545
Co8 O4 2.121(3) .
Co8 O25 2.128(3) .
Co8 O24 2.194(3) .
C1 N1 1.320(7) .
C1 C2 1.374(8) .
C2 C3 1.374(7) .
C3 C4 1.388(8) .
C3 C6 1.506(7) .
C4 C5 1.349(8) .
C5 N1 1.338(7) .
C6 O5 1.228(6) .
C6 O6 1.260(6) .
C7 O7 1.254(6) .
C7 O8 1.261(6) .
C7 C12 1.527(7) 2_566
C8 O10 1.235(6) .
C8 O9 1.254(7) .
C8 C48 1.519(7) 1_455
C9 O11 1.260(6) .
C9 O12 1.262(6) .
C9 C37 1.495(7) 2_567
C10 N2 1.365(7) .
C10 C11 1.389(7) .
C11 C12 1.360(7) .
C12 C13 1.381(7) .
C12 C7 1.527(7) 2_566
C13 C14 1.391(7) .
C14 N2 1.318(6) .
C15 O15 1.237(6) .
C15 O16 1.238(7) .
C15 C31 1.531(7) 1_455
C16 O14 1.240(6) .
C16 O13 1.269(7) .
C16 C17 1.522(8) .
C18 O18 1.249(6) .
C18 O17 1.254(6) .
C18 C19 1.504(7) .
C19 C23 1.380(7) .
C19 C20 1.384(8) .
C20 C21 1.381(8) .
C21 N3 1.327(7) .
C22 N3 1.334(8) .
C22 C23 1.375(8) .
C24 N4 1.329(7) .
C24 C25 1.376(8) .
C25 C26 1.359(8) .
C26 C27 1.358(8) .
C26 C51 1.511(7) 2_666
C27 C28 1.406(8) .
C28 N4 1.312(7) .
C29 N5 1.300(8) .
C29 C30 1.424(10) .
C30 C31 1.346(9) .
C31 C32 1.323(8) .
C31 C15 1.531(7) 1_655
C32 C33 1.407(9) .
C33 N5 1.346(8) .
C34 O19 1.209(7) .
C34 O20 1.234(7) .
C34 C56 1.545(9) 1_455
C35 N6 1.341(7) .
C35 C36 1.377(8) .
C36 C37 1.346(8) .
C37 C38 1.364(8) .
C37 C9 1.495(7) 2_567
C38 C39 1.351(8) .
C39 N6 1.308(7) .
C40 O23 1.210(6) .
C40 O24 1.273(6) .
C40 C41 1.520(7) .
C41 C45 1.380(7) .
C41 C42 1.397(7) .
C42 C43 1.366(8) .
C43 N10 1.350(7) .
C44 N10 1.332(7) .
C44 C45 1.392(7) .
C46 C47 1.357(8) .
C46 N7 1.362(8) .
C47 C48 1.394(8) .
C48 C49 1.365(8) .
C48 C8 1.519(7) 1_655
C49 C50 1.399(8) .
C50 N7 1.340(7) .
C51 O26 1.224(6) .
C51 O25 1.270(6) .
C51 C26 1.511(7) 2_666
C52 O22 1.222(6) .
C52 O21 1.275(6) .
C52 C53 1.445(9) .
C54 N8 1.321(8) .
C54 C55 1.424(9) .
C55 C56 1.300(9) .
C56 C57 1.348(9) .
C56 C34 1.545(9) 1_655
C57 C58 1.436(10) .
C58 N8 1.312(8) .
C59 O27 1.219(6) .
C59 O28 1.267(7) .
C59 C60 1.513(8) .
C60 C61 1.355(9) .
C60 C64 1.378(8) .
C61 C62 1.401(8) .
C62 N9 1.337(7) .
C63 N9 1.317(8) .
C63 C64 1.388(8) .
N3 Co8 2.106(4) 1_565
N9 Co3 2.149(4) 1_645
N10 Co7 2.198(4) 2_657

loop_
_platon_squeeze_void_nr
_platon_squeeze_void_average_x
_platon_squeeze_void_average_y
_platon_squeeze_void_average_z
_platon_squeeze_void_volume
_platon_squeeze_void_count_electrons
_platon_squeeze_void_content
1 -0.009 0.014 0.000 1194 248 ' '
2 -0.053 -0.036 0.500 1162 241 ' '
